data_4313604
loop_
_publ_author_name
'A. Chandrasekaran'
'Natalya V. Timosheva'
'Roberta O. Day'
'Robert R. Holmes'

_publ_section_title
;
 Influence of Hydrogen Bonding in Competition with Lattice Interactions on
 Carbonyl Coordination at Phosphorus. Implications for Phosphoryl Transfer
 Activated States1
;
_journal_name_full 'Inorganic Chemistry'
_journal_page_first 3285
_journal_page_last 3292
_journal_paper_doi 10.1021/ic020666p
_journal_volume 42
_journal_year 2003
_chemical_formula_sum 'C47.5 H51 N O6.5 P'
_chemical_formula_weight 770.86
_chemical_name_systematic
;
  ?
;
_space_group_IT_number 14
_symmetry_cell_setting monoclinic
_symmetry_space_group_name_Hall '-P 2ybc'
_symmetry_space_group_name_H-M 'P 1 21/c 1'
_atom_sites_solution_hydrogens geom
_atom_sites_solution_primary direct
_atom_sites_solution_secondary difmap
_audit_creation_method SHELXL-97
_cell_angle_alpha 90.00
_cell_angle_beta 104.8739(10)
_cell_angle_gamma 90.00
_cell_formula_units_Z 4
_cell_length_a 22.6658(8)
_cell_length_b 16.5115(4)
_cell_length_c 12.2915(3)
_cell_measurement_temperature 293(2)
_cell_volume 4445.9(2)
_computing_structure_refinement 'SHELXL-97 (Sheldrick, 1997)'
_computing_structure_solution 'SHELXS-97 (Sheldrick, 1990)'
_diffrn_ambient_temperature 293(2)
_diffrn_measured_fraction_theta_full 0.991
_diffrn_measured_fraction_theta_max 0.991
_diffrn_measurement_device_type 'Nonius KappaCCD area detector'
_diffrn_radiation_monochromator graphite
_diffrn_radiation_source 'fine-focus sealed tube'
_diffrn_radiation_type MoK\a
_diffrn_radiation_wavelength 0.71073
_diffrn_reflns_av_R_equivalents 0.0674
_diffrn_reflns_av_sigmaI/netI 0.0975
_diffrn_reflns_limit_h_max 26
_diffrn_reflns_limit_h_min -26
_diffrn_reflns_limit_k_max 19
_diffrn_reflns_limit_k_min -18
_diffrn_reflns_limit_l_max 14
_diffrn_reflns_limit_l_min -14
_diffrn_reflns_number 13842
_diffrn_reflns_theta_full 25.05
_diffrn_reflns_theta_max 25.05
_diffrn_reflns_theta_min 4.08
_exptl_absorpt_coefficient_mu 0.110
_exptl_absorpt_correction_T_max 0.9987
_exptl_absorpt_correction_T_min 0.9731
_exptl_crystal_density_diffrn 1.152
_exptl_crystal_density_method 'not measured'
_exptl_crystal_F_000 1640
_exptl_crystal_size_max 0.25
_exptl_crystal_size_mid 0.25
_exptl_crystal_size_min 0.01
_refine_diff_density_max 0.572
_refine_diff_density_min -0.315
_refine_diff_density_rms 0.049
_refine_ls_extinction_method none
_refine_ls_goodness_of_fit_ref 1.028
_refine_ls_hydrogen_treatment mixed
_refine_ls_matrix_type full
_refine_ls_number_parameters 503
_refine_ls_number_reflns 7812
_refine_ls_number_restraints 2
_refine_ls_restrained_S_all 1.029
_refine_ls_R_factor_all 0.1772
_refine_ls_R_factor_gt 0.0927
_refine_ls_shift/su_max 0.000
_refine_ls_shift/su_mean 0.000
_refine_ls_structure_factor_coef Fsqd
_refine_ls_weighting_details 'calc w=1/[\s^2^(Fo^2^)+(0.1000P)^2^+4.8451P] where P=(Fo^2^+2Fc^2^)/3'
_refine_ls_weighting_scheme calc
_refine_ls_wR_factor_gt 0.2191
_refine_ls_wR_factor_ref 0.2637
_reflns_number_gt 4004
_reflns_number_total 7812
_reflns_threshold_expression >2sigma(I)
_cod_data_source_file ic020666p_7.cif
_cod_data_source_block acp42c
_cod_depositor_comments
;
The following automatic conversions were performed:

'_symmetry_cell_setting' value 'Monoclinic' changed to 'monoclinic'
according to the built-in table from CIF Core dictionary named
'cif_core.dic' version 2.4.1 from 2010-06-29.

Automatic conversion script
Id: cif_fix_values 1646 2011-03-28 12:23:43Z adriana 
;
_cod_original_formula_sum 'C47.50 H51 N O6.50 P'
_cod_database_code 4313604

loop_
_symmetry_equiv_pos_as_xyz
'x, y, z'
'-x, y+1/2, -z+1/2'
'-x, -y, -z'
'x, -y-1/2, z-1/2'

loop_
_atom_site_label
_atom_site_type_symbol
_atom_site_fract_x
_atom_site_fract_y
_atom_site_fract_z
_atom_site_U_iso_or_equiv
_atom_site_adp_type
_atom_site_occupancy
_atom_site_symmetry_multiplicity
_atom_site_calc_flag
_atom_site_refinement_flags
_atom_site_disorder_assembly
_atom_site_disorder_group
P P 0.22044(6) 0.48705(8) 0.01808(10) 0.0574(4) Uani 1 1 d . . .
O1 O 0.2160(2) 0.4869(3) -0.2130(3) 0.0913(13) Uani 1 1 d . . .
O2 O 0.2801(4) 0.4189(3) -0.2800(6) 0.185(3) Uani 1 1 d . . .
O3 O 0.26152(16) 0.5545(2) 0.0048(3) 0.0699(10) Uani 1 1 d . . .
C1 C 0.2430(2) 0.3864(3) -0.0162(4) 0.0584(12) Uani 1 1 d . . .
C2 C 0.2487(3) 0.3243(3) 0.0613(5) 0.0808(17) Uani 1 1 d . . .
H2 H 0.2403 0.3347 0.1301 0.097 Uiso 1 1 calc R . .
C3 C 0.2665(3) 0.2476(4) 0.0396(5) 0.0884(19) Uani 1 1 d . . .
H3 H 0.2690 0.2069 0.0930 0.106 Uiso 1 1 calc R . .
C4 C 0.2805(3) 0.2307(3) -0.0590(5) 0.0784(17) Uani 1 1 d . . .
H4 H 0.2921 0.1787 -0.0740 0.094 Uiso 1 1 calc R . .
C5 C 0.2773(3) 0.2918(3) -0.1362(4) 0.0748(16) Uani 1 1 d . . .
H5 H 0.2883 0.2812 -0.2026 0.090 Uiso 1 1 calc R . .
C6 C 0.2579(2) 0.3691(3) -0.1173(4) 0.0611(13) Uani 1 1 d . . .
C7 C 0.2514(4) 0.4321(4) -0.2087(5) 0.0819(19) Uani 1 1 d . . .
C8 C 0.2210(3) 0.4818(3) 0.1663(4) 0.0645(13) Uani 1 1 d . . .
C9 C 0.2733(3) 0.5076(4) 0.2437(5) 0.0819(17) Uani 1 1 d . . .
H9 H 0.3064 0.5261 0.2191 0.098 Uiso 1 1 calc R . .
C10 C 0.2767(4) 0.5058(4) 0.3584(5) 0.094(2) Uani 1 1 d . . .
H10 H 0.3119 0.5232 0.4103 0.113 Uiso 1 1 calc R . .
C11 C 0.2280(4) 0.4785(5) 0.3943(5) 0.101(2) Uani 1 1 d . . .
H11 H 0.2301 0.4780 0.4709 0.121 Uiso 1 1 calc R . .
C12 C 0.1765(4) 0.4521(5) 0.3193(6) 0.105(2) Uani 1 1 d . . .
H12 H 0.1438 0.4328 0.3444 0.126 Uiso 1 1 calc R . .
C13 C 0.1730(3) 0.4543(4) 0.2039(5) 0.0884(18) Uani 1 1 d . . .
H13 H 0.1377 0.4368 0.1525 0.106 Uiso 1 1 calc R . .
C14 C 0.1418(2) 0.5007(4) -0.0529(4) 0.0675(14) Uani 1 1 d . . .
C15 C 0.1179(3) 0.5769(5) -0.0651(7) 0.111(2) Uani 1 1 d . . .
H15 H 0.1430 0.6210 -0.0383 0.133 Uiso 1 1 calc R . .
C16 C 0.0567(5) 0.5897(8) -0.1170(9) 0.157(4) Uani 1 1 d . . .
H16 H 0.0412 0.6421 -0.1275 0.189 Uiso 1 1 calc R . .
C17 C 0.0195(4) 0.5255(10) -0.1521(8) 0.146(4) Uani 1 1 d . . .
H17 H -0.0219 0.5335 -0.1846 0.175 Uiso 1 1 calc R . .
C18 C 0.0424(5) 0.4510(8) -0.1402(9) 0.150(4) Uani 1 1 d . . .
H18 H 0.0169 0.4072 -0.1662 0.180 Uiso 1 1 calc R . .
C19 C 0.1028(3) 0.4376(5) -0.0901(6) 0.113(2) Uani 1 1 d . . .
H19 H 0.1176 0.3848 -0.0813 0.135 Uiso 1 1 calc R . .
N N 0.31086(17) 0.7107(2) -0.3417(3) 0.0550(10) Uani 1 1 d . . .
H1 H 0.3007 0.6638 -0.3121 0.066 Uiso 1 1 calc R . .
O4 O 0.31927(15) 0.6437(2) -0.1152(2) 0.0621(9) Uani 1 1 d . . .
O5 O 0.20384(16) 0.6295(2) -0.3043(3) 0.0714(10) Uani 1 1 d . . .
O6 O 0.32313(19) 0.5421(2) -0.3546(3) 0.0733(10) Uani 1 1 d . . .
C20 C 0.3805(2) 0.6505(3) -0.1014(4) 0.0562(12) Uani 1 1 d . . .
C21 C 0.4238(2) 0.6042(3) -0.0235(4) 0.0627(13) Uani 1 1 d . . .
C22 C 0.4853(3) 0.6174(4) -0.0187(4) 0.0752(16) Uani 1 1 d . . .
H22 H 0.5143 0.5869 0.0320 0.090 Uiso 1 1 calc R . .
C23 C 0.5056(3) 0.6732(4) -0.0849(5) 0.0769(16) Uani 1 1 d . . .
C24 C 0.4619(3) 0.7179(3) -0.1591(4) 0.0732(15) Uani 1 1 d . . .
H24 H 0.4741 0.7563 -0.2042 0.088 Uiso 1 1 calc R . .
C25 C 0.3999(2) 0.7070(3) -0.1683(4) 0.0600(13) Uani 1 1 d . . .
C26 C 0.3519(3) 0.7581(3) -0.2474(4) 0.0679(14) Uani 1 1 d . . .
H26A H 0.3270 0.7845 -0.2044 0.082 Uiso 1 1 calc R . .
H26B H 0.3722 0.8001 -0.2796 0.082 Uiso 1 1 calc R . .
C27 C 0.2527(2) 0.7573(3) -0.3895(4) 0.0618(13) Uani 1 1 d . . .
H27A H 0.2375 0.7781 -0.3281 0.074 Uiso 1 1 calc R . .
H27B H 0.2616 0.8032 -0.4320 0.074 Uiso 1 1 calc R . .
C28 C 0.2045(2) 0.7066(3) -0.4642(4) 0.0596(13) Uani 1 1 d . . .
C29 C 0.1810(2) 0.7230(3) -0.5778(4) 0.0725(15) Uani 1 1 d . . .
H29 H 0.1984 0.7643 -0.6104 0.087 Uiso 1 1 calc R . .
C30 C 0.1330(3) 0.6805(4) -0.6439(5) 0.0811(17) Uani 1 1 d . . .
C31 C 0.1086(3) 0.6197(4) -0.5932(5) 0.0826(17) Uani 1 1 d . . .
H31 H 0.0760 0.5903 -0.6369 0.099 Uiso 1 1 calc R . .
C32 C 0.1301(3) 0.5995(4) -0.4795(5) 0.0740(15) Uani 1 1 d . . .
C33 C 0.1793(2) 0.6443(3) -0.4164(4) 0.0609(13) Uani 1 1 d . . .
C34 C 0.3400(3) 0.6887(3) -0.4341(4) 0.0679(14) Uani 1 1 d . . .
H34A H 0.3090 0.6654 -0.4957 0.082 Uiso 1 1 calc R . .
H34B H 0.3544 0.7380 -0.4618 0.082 Uiso 1 1 calc R . .
C35 C 0.3922(2) 0.6306(3) -0.4022(4) 0.0648(14) Uani 1 1 d . . .
C36 C 0.4499(3) 0.6510(4) -0.4145(4) 0.0814(17) Uani 1 1 d . . .
H36 H 0.4560 0.7021 -0.4414 0.098 Uiso 1 1 calc R . .
C37 C 0.4968(3) 0.5985(6) -0.3883(6) 0.102(2) Uani 1 1 d . . .
C38 C 0.4863(3) 0.5234(6) -0.3494(6) 0.102(2) Uani 1 1 d . . .
H38 H 0.5186 0.4869 -0.3314 0.122 Uiso 1 1 calc R . .
C39 C 0.4290(4) 0.4983(4) -0.3350(4) 0.0858(19) Uani 1 1 d . . .
C40 C 0.3815(3) 0.5545(4) -0.3623(4) 0.0687(15) Uani 1 1 d . . .
C41 C 0.4046(3) 0.5429(4) 0.0512(5) 0.0897(19) Uani 1 1 d . . .
H41A H 0.3609 0.5425 0.0363 0.135 Uiso 1 1 calc R . .
H41B H 0.4221 0.5569 0.1286 0.135 Uiso 1 1 calc R . .
H41C H 0.4186 0.4902 0.0364 0.135 Uiso 1 1 calc R . .
C42 C 0.5726(3) 0.6840(5) -0.0784(6) 0.112(2) Uani 1 1 d . . .
H42A H 0.5775 0.7256 -0.1300 0.168 Uiso 1 1 calc R . .
H42B H 0.5890 0.6340 -0.0978 0.168 Uiso 1 1 calc R . .
H42C H 0.5940 0.6992 -0.0032 0.168 Uiso 1 1 calc R . .
C43 C 0.1079(3) 0.6988(6) -0.7694(5) 0.127(3) Uani 1 1 d . . .
H43A H 0.0745 0.6629 -0.8006 0.190 Uiso 1 1 calc R . .
H43B H 0.1395 0.6911 -0.8074 0.190 Uiso 1 1 calc R . .
H43C H 0.0938 0.7538 -0.7787 0.190 Uiso 1 1 calc R . .
C44 C 0.1006(3) 0.5332(4) -0.4277(6) 0.105(2) Uani 1 1 d . . .
H44A H 0.0678 0.5097 -0.4842 0.157 Uiso 1 1 calc R . .
H44B H 0.0849 0.5554 -0.3686 0.157 Uiso 1 1 calc R . .
H44C H 0.1303 0.4923 -0.3972 0.157 Uiso 1 1 calc R . .
C45 C 0.5600(3) 0.6198(7) -0.3994(7) 0.151(4) Uani 1 1 d . . .
H45A H 0.5599 0.6740 -0.4278 0.227 Uiso 1 1 calc R . .
H45B H 0.5716 0.5827 -0.4504 0.227 Uiso 1 1 calc R . .
H45C H 0.5887 0.6162 -0.3270 0.227 Uiso 1 1 calc R . .
C46 C 0.4175(4) 0.4155(5) -0.2934(7) 0.130(3) Uani 1 1 d . . .
H46A H 0.4544 0.3842 -0.2791 0.195 Uiso 1 1 calc R . .
H46B H 0.3862 0.3888 -0.3495 0.195 Uiso 1 1 calc R . .
H46C H 0.4046 0.4207 -0.2252 0.195 Uiso 1 1 calc R . .
C1S C 0.0744(9) 0.2667(15) 0.6097(19) 0.167(8) Uiso 0.50 1 d PD . .
C2S C 0.1300(10) 0.3013(14) 0.6568(19) 0.174(8) Uiso 0.50 1 d PD . .
C3S C 0.0356(12) 0.2887(16) 0.513(2) 0.201(10) Uiso 0.50 1 d PD . .
O1S O 0.0547(10) 0.2409(17) 0.679(2) 0.300(12) Uiso 0.50 1 d PD . .

loop_
_atom_site_aniso_label
_atom_site_aniso_U_11
_atom_site_aniso_U_22
_atom_site_aniso_U_33
_atom_site_aniso_U_23
_atom_site_aniso_U_13
_atom_site_aniso_U_12
P 0.0664(9) 0.0506(8) 0.0545(7) -0.0014(6) 0.0144(6) -0.0049(7)
O1 0.099(3) 0.084(3) 0.089(3) 0.037(2) 0.021(2) 0.000(3)
O2 0.367(10) 0.072(3) 0.189(6) 0.032(3) 0.207(7) 0.028(5)
O3 0.074(2) 0.057(2) 0.080(2) 0.0012(17) 0.0225(18) -0.0090(19)
C1 0.073(3) 0.054(3) 0.047(3) 0.001(2) 0.014(2) -0.007(3)
C2 0.126(5) 0.057(3) 0.065(3) 0.008(3) 0.035(3) 0.017(3)
C3 0.140(6) 0.061(4) 0.068(4) 0.017(3) 0.034(4) 0.013(4)
C4 0.119(5) 0.039(3) 0.076(4) -0.001(3) 0.023(3) 0.001(3)
C5 0.110(5) 0.055(3) 0.065(3) -0.012(3) 0.032(3) -0.013(3)
C6 0.085(4) 0.051(3) 0.050(3) -0.003(2) 0.023(2) -0.014(3)
C7 0.146(6) 0.056(4) 0.058(3) -0.004(3) 0.052(4) -0.014(4)
C8 0.080(4) 0.058(3) 0.056(3) -0.009(2) 0.018(3) -0.001(3)
C9 0.093(4) 0.076(4) 0.073(4) -0.004(3) 0.014(3) 0.002(4)
C10 0.117(6) 0.083(5) 0.069(4) -0.016(3) 0.002(4) 0.005(4)
C11 0.134(7) 0.109(5) 0.057(4) -0.009(4) 0.021(4) 0.030(5)
C12 0.119(6) 0.135(6) 0.074(4) 0.002(4) 0.047(4) 0.015(5)
C13 0.086(4) 0.115(5) 0.068(4) -0.002(3) 0.028(3) -0.004(4)
C14 0.070(4) 0.077(4) 0.055(3) 0.005(3) 0.015(2) -0.007(3)
C15 0.088(5) 0.095(6) 0.143(6) 0.001(4) 0.016(4) 0.018(4)
C16 0.094(7) 0.173(10) 0.197(10) 0.030(8) 0.022(7) 0.062(7)
C17 0.054(5) 0.237(14) 0.138(7) 0.012(9) 0.006(5) 0.003(7)
C18 0.087(7) 0.174(11) 0.164(9) 0.013(8) -0.013(6) -0.028(7)
C19 0.075(5) 0.109(6) 0.136(6) 0.011(5) -0.007(4) -0.021(4)
N 0.068(3) 0.046(2) 0.048(2) 0.0077(17) 0.0087(18) -0.004(2)
O4 0.059(2) 0.066(2) 0.0588(19) -0.0005(16) 0.0106(15) -0.0016(18)
O5 0.078(2) 0.074(2) 0.057(2) 0.0069(17) 0.0090(17) -0.006(2)
O6 0.085(3) 0.063(2) 0.070(2) 0.0087(17) 0.0162(19) 0.002(2)
C20 0.068(4) 0.048(3) 0.049(3) -0.007(2) 0.008(2) -0.003(3)
C21 0.068(4) 0.060(3) 0.058(3) 0.001(2) 0.013(2) 0.001(3)
C22 0.071(4) 0.082(4) 0.065(3) 0.005(3) 0.005(3) 0.007(3)
C23 0.065(4) 0.079(4) 0.079(4) 0.000(3) 0.006(3) -0.003(3)
C24 0.074(4) 0.069(4) 0.074(3) -0.001(3) 0.013(3) -0.020(3)
C25 0.074(4) 0.051(3) 0.051(3) -0.003(2) 0.008(2) -0.006(3)
C26 0.083(4) 0.048(3) 0.066(3) 0.003(2) 0.008(3) -0.010(3)
C27 0.063(3) 0.049(3) 0.071(3) 0.009(2) 0.013(3) 0.005(3)
C28 0.064(3) 0.050(3) 0.061(3) 0.009(2) 0.010(2) 0.003(3)
C29 0.067(4) 0.072(4) 0.076(4) 0.019(3) 0.013(3) 0.004(3)
C30 0.066(4) 0.101(5) 0.067(3) 0.019(3) -0.001(3) -0.006(3)
C31 0.065(4) 0.099(5) 0.077(4) 0.005(3) 0.004(3) -0.018(3)
C32 0.065(4) 0.076(4) 0.077(4) 0.014(3) 0.012(3) 0.002(3)
C33 0.059(3) 0.061(3) 0.058(3) 0.007(2) 0.006(2) 0.004(3)
C34 0.085(4) 0.066(3) 0.057(3) 0.011(2) 0.026(3) -0.001(3)
C35 0.068(4) 0.071(4) 0.053(3) 0.002(3) 0.012(2) 0.008(3)
C36 0.072(4) 0.103(5) 0.071(4) -0.004(3) 0.022(3) 0.010(4)
C37 0.089(5) 0.134(7) 0.084(5) -0.017(4) 0.027(4) 0.011(5)
C38 0.083(5) 0.138(7) 0.080(4) -0.014(4) 0.012(4) 0.056(5)
C39 0.117(6) 0.074(4) 0.059(3) -0.002(3) 0.011(3) 0.032(4)
C40 0.083(4) 0.073(4) 0.044(3) -0.007(3) 0.005(3) 0.016(3)
C41 0.093(5) 0.097(5) 0.081(4) 0.032(3) 0.027(3) 0.022(4)
C42 0.070(4) 0.122(6) 0.139(6) 0.016(5) 0.018(4) -0.011(4)
C43 0.106(6) 0.184(8) 0.073(4) 0.032(5) -0.008(4) -0.032(6)
C44 0.087(5) 0.107(5) 0.107(5) 0.028(4) 0.002(4) -0.031(4)
C45 0.088(5) 0.257(12) 0.119(6) -0.019(7) 0.043(5) 0.026(6)
C46 0.179(8) 0.089(5) 0.112(6) 0.005(4) 0.018(5) 0.060(5)

loop_
_atom_type_symbol
_atom_type_description
_atom_type_scat_dispersion_real
_atom_type_scat_dispersion_imag
_atom_type_scat_source
C C 0.0033 0.0016 'International Tables Vol C Tables 4.2.6.8 and 6.1.1.4'
H H 0.0000 0.0000 'International Tables Vol C Tables 4.2.6.8 and 6.1.1.4'
N N 0.0061 0.0033 'International Tables Vol C Tables 4.2.6.8 and 6.1.1.4'
O O 0.0106 0.0060 'International Tables Vol C Tables 4.2.6.8 and 6.1.1.4'
P P 0.1023 0.0942 'International Tables Vol C Tables 4.2.6.8 and 6.1.1.4'

loop_
_geom_angle_atom_site_label_1
_geom_angle_atom_site_label_2
_geom_angle_atom_site_label_3
_geom_angle
_geom_angle_site_symmetry_1
_geom_angle_site_symmetry_3
_geom_angle_publ_flag
O3 P C14 115.2(2) . . y
O3 P C1 115.9(2) . . y
C14 P C1 107.9(3) . . y
O3 P C8 107.6(2) . . y
C14 P C8 104.2(2) . . y
C1 P C8 105.0(2) . . y
O3 P O1 75.57(17) . . y
C14 P O1 74.60(19) . . y
C1 P O1 72.83(18) . . y
C8 P O1 176.8(2) . . y
C7 O1 P 96.1(3) . . y
C2 C1 C6 117.3(5) . . ?
C2 C1 P 120.0(4) . . ?
C6 C1 P 122.7(4) . . ?
C3 C2 C1 122.0(5) . . ?
C4 C3 C2 120.6(5) . . ?
C3 C4 C5 118.8(5) . . ?
C4 C5 C6 121.5(5) . . ?
C5 C6 C1 119.8(4) . . ?
C5 C6 C7 118.9(5) . . ?
C1 C6 C7 121.3(5) . . ?
O1 C7 O2 124.6(6) . . ?
O1 C7 C6 119.2(5) . . ?
O2 C7 C6 115.9(6) . . ?
C13 C8 C9 119.1(5) . . ?
C13 C8 P 123.6(4) . . ?
C9 C8 P 117.3(4) . . ?
C8 C9 C10 120.3(6) . . ?
C11 C10 C9 119.7(6) . . ?
C12 C11 C10 120.7(6) . . ?
C11 C12 C13 119.6(7) . . ?
C8 C13 C12 120.6(6) . . ?
C15 C14 C19 117.5(6) . . ?
C15 C14 P 119.3(5) . . ?
C19 C14 P 123.1(5) . . ?
C14 C15 C16 120.9(8) . . ?
C17 C16 C15 119.7(10) . . ?
C18 C17 C16 119.8(9) . . ?
C17 C18 C19 121.1(10) . . ?
C14 C19 C18 121.0(8) . . ?
C34 N C26 113.8(4) . . ?
C34 N C27 109.8(3) . . ?
C26 N C27 109.9(4) . . ?
O4 C20 C25 116.8(4) . . ?
O4 C20 C21 123.5(4) . . ?
C25 C20 C21 119.8(5) . . ?
C22 C21 C20 117.2(5) . . ?
C22 C21 C41 121.4(5) . . ?
C20 C21 C41 121.4(5) . . ?
C23 C22 C21 123.9(5) . . ?
C24 C23 C22 117.1(5) . . ?
C24 C23 C42 121.0(6) . . ?
C22 C23 C42 121.9(6) . . ?
C23 C24 C25 121.7(5) . . ?
C20 C25 C24 120.4(5) . . ?
C20 C25 C26 118.0(5) . . ?
C24 C25 C26 121.6(5) . . ?
N C26 C25 113.8(4) . . ?
C28 C27 N 112.5(4) . . ?
C33 C28 C29 118.7(5) . . ?
C33 C28 C27 118.3(4) . . ?
C29 C28 C27 122.9(5) . . ?
C30 C29 C28 122.6(5) . . ?
C31 C30 C29 117.1(5) . . ?
C31 C30 C43 120.8(6) . . ?
C29 C30 C43 122.0(6) . . ?
C30 C31 C32 123.5(5) . . ?
C33 C32 C31 116.9(5) . . ?
C33 C32 C44 121.9(5) . . ?
C31 C32 C44 121.2(5) . . ?
O5 C33 C28 117.2(4) . . ?
O5 C33 C32 121.6(5) . . ?
C28 C33 C32 121.1(5) . . ?
C35 C34 N 115.4(4) . . ?
C40 C35 C36 120.5(5) . . ?
C40 C35 C34 118.3(5) . . ?
C36 C35 C34 121.1(5) . . ?
C37 C36 C35 121.6(7) . . ?
C36 C37 C38 117.9(7) . . ?
C36 C37 C45 122.5(9) . . ?
C38 C37 C45 119.6(8) . . ?
C37 C38 C39 123.7(6) . . ?
C40 C39 C38 116.8(6) . . ?
C40 C39 C46 119.7(7) . . ?
C38 C39 C46 123.4(7) . . ?
O6 C40 C35 114.8(5) . . ?
O6 C40 C39 125.8(6) . . ?
C35 C40 C39 119.4(6) . . ?
O1S C1S C3S 118.3(19) . . ?
O1S C1S C2S 109.4(17) . . ?
C3S C1S C2S 126(3) . . ?

loop_
_geom_bond_atom_site_label_1
_geom_bond_atom_site_label_2
_geom_bond_distance
_geom_bond_site_symmetry_2
_geom_bond_publ_flag
P O3 1.487(4) . y
P C14 1.786(6) . y
P C1 1.819(5) . y
P C8 1.821(5) . y
P O1 2.817(4) . y
O1 C7 1.201(7) . y
O2 C7 1.238(7) . y
C1 C2 1.384(7) . ?
C1 C6 1.397(6) . ?
C2 C3 1.376(7) . ?
C3 C4 1.359(8) . ?
C4 C5 1.374(7) . ?
C5 C6 1.388(7) . ?
C6 C7 1.511(7) . ?
C8 C13 1.364(8) . ?
C8 C9 1.384(8) . ?
C9 C10 1.393(8) . ?
C10 C11 1.366(9) . ?
C11 C12 1.361(10) . ?
C12 C13 1.401(8) . ?
C14 C15 1.363(9) . ?
C14 C19 1.367(8) . ?
C15 C16 1.387(11) . ?
C16 C17 1.354(14) . ?
C17 C18 1.328(14) . ?
C18 C19 1.367(11) . ?
N C34 1.498(6) . ?
N C26 1.506(6) . ?
N C27 1.509(6) . ?
O4 C20 1.358(6) . ?
O5 C33 1.368(5) . ?
O6 C40 1.365(7) . ?
C20 C25 1.388(7) . ?
C20 C21 1.408(7) . ?
C21 C22 1.398(7) . ?
C21 C41 1.503(7) . ?
C22 C23 1.384(8) . ?
C23 C24 1.375(8) . ?
C23 C42 1.512(8) . ?
C24 C25 1.391(7) . ?
C25 C26 1.516(7) . ?
C27 C28 1.491(7) . ?
C28 C33 1.379(7) . ?
C28 C29 1.387(7) . ?
C29 C30 1.370(8) . ?
C30 C31 1.370(8) . ?
C30 C43 1.531(8) . ?
C31 C32 1.398(7) . ?
C32 C33 1.396(7) . ?
C32 C44 1.507(8) . ?
C34 C35 1.495(7) . ?
C35 C40 1.392(8) . ?
C35 C36 1.396(8) . ?
C36 C37 1.346(9) . ?
C37 C38 1.372(10) . ?
C37 C45 1.515(10) . ?
C38 C39 1.417(10) . ?
C39 C40 1.396(8) . ?
C39 C46 1.505(10) . ?
C1S O1S 1.15(3) . ?
C1S C3S 1.34(2) . ?
C1S C2S 1.37(2) . ?
